data_7114868
loop_
_publ_author_name
'L\"uth, Marc S.'
'Willermann, Michael'
'Lippert, Bernhard'

_publ_section_title
;
 Extreme (10^9) acidification of adenine-NH2 in an open platinated
 nucleobase quartet. A pH switch with potential as a biological acid/base
 catalyst
;
_journal_issue 20
_journal_name_full 'Chemical Communications'
_journal_page_first 2058
_journal_paper_doi 10.1039/b105395g
_journal_year 2001
_chemical_formula_structural tr,tr-{[(1-MeU)(CH3NH2)2Pt(N1-9-EtA-N7)Pt0.5(NH3)]}2(ClO4)4*4H2O
_chemical_formula_sum 'C14 H31 Cl2 N10 O12 Pt1.5'
_chemical_formula_weight 895.02
_chemical_name_systematic ?
_space_group_IT_number 14
_symmetry_cell_setting monoclinic
_symmetry_space_group_name_Hall '-P 2yn'
_symmetry_space_group_name_H-M 'P 1 21/n 1'
_atom_sites_solution_hydrogens geom
_atom_sites_solution_primary patterson
_atom_sites_solution_secondary difmap
_audit_creation_method SHELXL-93
_cell_angle_alpha 90.00
_cell_angle_beta 106.58(3)
_cell_angle_gamma 90.00
_cell_formula_units_Z 4
_cell_length_a 8.364(2)
_cell_length_b 26.394(5)
_cell_length_c 12.751(3)
_cell_measurement_reflns_used 10722
_cell_measurement_temperature 154(2)
_cell_measurement_theta_max 29.07
_cell_measurement_theta_min 2.27
_cell_volume 2697.9(11)
_computing_cell_refinement 'DENZO, SCALEPACK (Otwinowski, Minor, 1997)'
_computing_data_collection 'KappaCCD (Nonius BV, Netherlands)'
_computing_data_reduction 'DENZO, SCALEPACK (Otwinowski, Minor, 1997)'
_computing_molecular_graphics 'Siemens SHELXTL-PLUS(VMS)'
_computing_publication_material SHELXL-93
_computing_structure_refinement 'SHELXL-93 (Sheldrick, 1993)'
_computing_structure_solution 'SHELXS-86 (Sheldrick, 1990)'
_diffrn_ambient_temperature 154(2)
_diffrn_detector_area_resol_mean '19 vertical, 18 horizontal'
_diffrn_measurement_device Enraf-Nonius-KappaCCD
_diffrn_measurement_method
;
360 frames via \w-rotation (\D\w\==1\%) and two times 70s per frame
;
_diffrn_radiation_monochromator graphite
_diffrn_radiation_source 'fine-focus sealed tube'
_diffrn_radiation_type MoK\a
_diffrn_radiation_wavelength 0.71069
_diffrn_reflns_av_R_equivalents 0.1234
_diffrn_reflns_av_sigmaI/netI 0.1444
_diffrn_reflns_limit_h_max 10
_diffrn_reflns_limit_h_min 0
_diffrn_reflns_limit_k_max 30
_diffrn_reflns_limit_k_min -31
_diffrn_reflns_limit_l_max 14
_diffrn_reflns_limit_l_min -17
_diffrn_reflns_number 10722
_diffrn_reflns_theta_max 29.07
_diffrn_reflns_theta_min 2.27
_exptl_absorpt_coefficient_mu 8.054
_exptl_absorpt_correction_T_max 0.4711
_exptl_absorpt_correction_T_min 0.1704
_exptl_absorpt_correction_type SCALEPACK
_exptl_crystal_colour colourless
_exptl_crystal_density_diffrn 2.204
_exptl_crystal_description stick
_exptl_crystal_F_000 1728
_exptl_crystal_size_max 0.34
_exptl_crystal_size_mid 0.17
_exptl_crystal_size_min 0.11
_refine_diff_density_max 3.934
_refine_diff_density_min -3.375
_refine_diff_density_rms 0.338
_refine_ls_extinction_method none
_refine_ls_goodness_of_fit_all 0.962
_refine_ls_goodness_of_fit_obs 1.108
_refine_ls_hydrogen_treatment refU
_refine_ls_matrix_type full
_refine_ls_number_parameters 367
_refine_ls_number_reflns 5560
_refine_ls_number_restraints 0
_refine_ls_restrained_S_all 1.297
_refine_ls_restrained_S_obs 1.108
_refine_ls_R_factor_all 0.0768
_refine_ls_R_factor_obs 0.0511
_refine_ls_shift/esd_max -0.001
_refine_ls_shift/esd_mean 0.000
_refine_ls_structure_factor_coef Fsqd
_refine_ls_weighting_details 'w==1/[\s^2^(Fo^2^)+(0.0595P)^2^+0.0000P] where P==(Fo^2^+2Fc^2^)/3'
_refine_ls_weighting_scheme calc
_refine_ls_wR_factor_all 0.1676
_refine_ls_wR_factor_obs 0.1191
_reflns_number_observed 3932
_reflns_number_total 5574
_reflns_observed_criterion >2sigma(I)
_cod_data_source_file b105395g.txt
_cod_data_source_block global
_cod_depositor_comments
;
The following automatic conversions were performed:

'_refine_ls_hydrogen_treatment' value 'refu' changed to 'refU'
according to
/usr/data/users/saulius/automatic-downloads/retrospective/RSC/lib/dictionaries/cif_core.dic
dictionary named 'cif_core.dic' version 2.4.2 from 2011-04-26.

Automatic conversion script
Id: cif_fix_values 2281 2013-09-26 08:29:07Z andrius 

The following automatic conversions were performed:

'_refine_ls_weighting_scheme' value 'calc
w==1/[\s^2^(Fo^2^)+(0.0595P)^2^+0.0000P] where P==(Fo^2^+2Fc^2^)/3'
was changed to 'calc'. New tag '_refine_ls_weighting_details' was
created. The value of the new tag was set to
'w==1/[\s^2^(Fo^2^)+(0.0595P)^2^+0.0000P] where P==(Fo^2^+2Fc^2^)/3'.

Automatic conversion script
Id: cif_fix_values 3143 2015-03-26 13:38:13Z robertas 
;
_cod_original_cell_volume 2697.9(10)
_cod_original_sg_symbol_H-M P2(1)/n
_cod_original_formula_sum 'C14 H31 Cl2 N10 O12 Pt1.50'
_cod_database_code 7114868

loop_
_symmetry_equiv_pos_as_xyz
'x, y, z'
'-x+1/2, y+1/2, -z+1/2'
'-x, -y, -z'
'x-1/2, -y-1/2, z-1/2'

loop_
_atom_site_aniso_label
_atom_site_aniso_U_11
_atom_site_aniso_U_22
_atom_site_aniso_U_33
_atom_site_aniso_U_23
_atom_site_aniso_U_13
_atom_site_aniso_U_12
Pt1 0.0243(2) 0.0142(2) 0.0248(2) -0.00108(12) 0.00281(11) -0.00131(12)
Pt2 0.0238(2) 0.0129(3) 0.0259(2) -0.0004(2) 0.00340(15) -0.0001(2)
N11 0.037(4) 0.025(5) 0.031(4) 0.002(3) 0.007(3) -0.004(3)
C11 0.040(6) 0.065(10) 0.050(6) -0.033(6) 0.014(4) 0.002(6)
N12 0.031(4) 0.020(5) 0.026(4) 0.001(3) -0.001(3) -0.005(3)
C12 0.037(5) 0.039(8) 0.054(6) 0.002(5) 0.016(4) 0.013(5)
N21 0.039(4) 0.022(6) 0.044(4) 0.012(3) 0.021(3) -0.004(3)
N1A 0.029(4) 0.021(5) 0.023(3) 0.001(3) 0.000(3) 0.003(3)
C2A 0.026(4) 0.032(6) 0.022(4) 0.006(4) 0.003(3) 0.000(4)
N3A 0.028(4) 0.005(4) 0.031(3) -0.002(3) 0.002(3) -0.002(3)
C4A 0.022(4) 0.021(6) 0.024(4) 0.000(3) 0.004(3) 0.003(3)
C5A 0.027(4) 0.018(6) 0.023(4) 0.001(3) 0.004(3) -0.001(3)
C6A 0.026(4) 0.013(5) 0.028(4) 0.000(3) 0.009(3) 0.006(4)
N6A 0.034(4) 0.015(5) 0.038(4) -0.001(3) -0.001(3) -0.001(3)
N7A 0.032(4) 0.011(4) 0.018(3) -0.005(2) -0.001(3) -0.001(3)
C8A 0.028(4) 0.014(6) 0.039(5) 0.000(4) 0.013(3) 0.003(4)
N9A 0.023(4) 0.014(5) 0.031(4) -0.003(3) 0.003(3) 0.002(3)
C9A 0.025(4) 0.022(6) 0.029(4) -0.005(3) 0.006(3) -0.002(4)
C91A 0.030(5) 0.063(10) 0.046(6) -0.016(5) 0.004(4) -0.002(5)
N1U 0.032(4) 0.010(4) 0.038(4) 0.000(3) 0.014(3) 0.001(3)
C1U 0.044(6) 0.020(7) 0.052(6) 0.006(5) 0.008(4) -0.004(5)
C2U 0.032(5) 0.024(6) 0.038(5) -0.005(4) 0.008(4) -0.006(4)
O2U 0.048(4) 0.021(5) 0.051(4) 0.003(3) -0.013(3) -0.001(3)
N3U 0.027(4) 0.022(5) 0.028(4) 0.003(3) 0.007(3) -0.002(3)
C4U 0.032(5) 0.039(7) 0.018(4) 0.000(4) 0.007(3) -0.004(4)
O4U 0.032(3) 0.020(4) 0.039(3) 0.000(3) 0.000(2) 0.000(3)
C5U 0.036(5) 0.026(6) 0.032(5) -0.003(4) 0.002(4) -0.004(4)
C6U 0.035(5) 0.016(6) 0.043(5) -0.009(4) 0.012(4) -0.009(4)
Cl1 0.0372(12) 0.029(2) 0.0311(11) -0.0003(9) 0.0081(8) -0.0017(10)
O11 0.085(6) 0.028(5) 0.078(5) 0.020(4) 0.048(5) -0.001(4)
O12 0.046(4) 0.042(6) 0.059(4) -0.004(4) 0.009(3) 0.016(4)
O13 0.076(5) 0.030(5) 0.033(3) -0.005(3) 0.021(3) -0.005(4)
O14 0.043(4) 0.052(6) 0.055(4) -0.016(4) -0.003(3) 0.002(4)
Cl2 0.0337(12) 0.039(2) 0.0356(12) 0.0030(10) 0.0081(9) 0.0003(10)
O21 0.069(6) 0.083(9) 0.040(4) -0.009(5) 0.012(4) -0.006(5)
O23 0.121(9) 0.182(17) 0.048(5) 0.006(7) 0.017(5) -0.103(10)
O22 0.106(8) 0.067(9) 0.075(6) -0.023(6) -0.012(5) 0.029(7)
O24 0.047(5) 0.079(9) 0.095(7) -0.026(6) 0.000(4) 0.021(5)
O1W 0.037(3) 0.020(4) 0.036(3) 0.001(3) 0.001(2) -0.002(3)
O2W 0.060(5) 0.039(6) 0.071(5) -0.014(4) 0.016(4) -0.005(4)

loop_
_atom_site_label
_atom_site_type_symbol
_atom_site_fract_x
_atom_site_fract_y
_atom_site_fract_z
_atom_site_U_iso_or_equiv
_atom_site_thermal_displace_type
_atom_site_occupancy
_atom_site_calc_flag
_atom_site_refinement_flags
Pt1 Pt 0.03723(4) 0.249122(15) 0.48316(2) 0.02195(12) Uani 1 d .
Pt2 Pt 0.0000 0.0000 0.5000 0.02164(14) Uani 1 d S
N11 N -0.0728(10) 0.2640(3) 0.6034(6) 0.031(2) Uani 1 d .
H11A H -0.0715(10) 0.2354(3) 0.6422(6) 0.033(11) Uiso 1 calc R
H11B H -0.0107(10) 0.2872(3) 0.6490(6) 0.033(11) Uiso 1 calc R
C11 C -0.2446(13) 0.2825(6) 0.5657(9) 0.051(3) Uani 1 d .
H11C H -0.2767(36) 0.2960(29) 0.6266(15) 0.063(10) Uiso 1 calc R
H11D H -0.3176(17) 0.2550(8) 0.5337(58) 0.063(10) Uiso 1 calc R
H11E H -0.2523(24) 0.3086(21) 0.5120(49) 0.063(10) Uiso 1 calc R
N12 N 0.1442(9) 0.2392(3) 0.3597(6) 0.028(2) Uani 1 d .
H12A H 0.0642(9) 0.2302(3) 0.2989(6) 0.033(11) Uiso 1 calc R
H12B H 0.1863(9) 0.2690(3) 0.3462(6) 0.033(11) Uiso 1 calc R
C12 C 0.2812(13) 0.1999(5) 0.3819(9) 0.043(3) Uani 1 d .
H12C H 0.3228(65) 0.1971(21) 0.3193(26) 0.063(10) Uiso 1 calc R
H12D H 0.2378(25) 0.1678(8) 0.3960(58) 0.063(10) Uiso 1 calc R
H12E H 0.3702(42) 0.2099(15) 0.4444(39) 0.063(10) Uiso 1 calc R
N21 N 0.1629(10) 0.0102(3) 0.4093(6) 0.033(2) Uani 1 d .
H21A H 0.2249(64) -0.0176(11) 0.4132(50) 0.063(10) Uiso 1 calc R
H21B H 0.2286(63) 0.0365(17) 0.4352(39) 0.063(10) Uiso 1 calc R
H21C H 0.1061(10) 0.0159(29) 0.3399(13) 0.063(10) Uiso 1 calc R
N1A N -0.1112(9) 0.1867(3) 0.4315(5) 0.026(2) Uani 1 d .
C2A C -0.2519(10) 0.1967(4) 0.3482(6) 0.028(2) Uani 1 d .
H2A H -0.2794(10) 0.2306(4) 0.3341(6) 0.053(17) Uiso 1 calc R
N3A N -0.3531(8) 0.1632(3) 0.2855(5) 0.023(2) Uani 1 d .
C4A C -0.3025(10) 0.1150(4) 0.3124(6) 0.023(2) Uani 1 d .
C5A C -0.1701(10) 0.1005(4) 0.3974(6) 0.023(2) Uani 1 d .
C6A C -0.0701(10) 0.1382(4) 0.4631(6) 0.022(2) Uani 1 d .
N6A N 0.0592(10) 0.1287(3) 0.5485(6) 0.031(2) Uani 1 d .
H6A1 H 0.1174(10) 0.1533(3) 0.5842(6) 0.060(29) Uiso 1 calc R
H6A2 H 0.0850(10) 0.0979(3) 0.5684(6) 0.060(29) Uiso 1 calc R
N7A N -0.1608(8) 0.0473(3) 0.3982(5) 0.022(2) Uani 1 d .
C8A C -0.2868(10) 0.0331(4) 0.3150(7) 0.026(2) Uani 1 d .
H8A H -0.3128(10) -0.0007(4) 0.2969(7) 0.053(17) Uiso 1 calc R
N9A N -0.3736(8) 0.0719(3) 0.2591(5) 0.024(2) Uani 1 d .
C9A C -0.5180(10) 0.0705(4) 0.1598(6) 0.026(2) Uani 1 d .
H9A1 H -0.5100(10) 0.0409(4) 0.1167(6) 0.033(11) Uiso 1 calc R
H9A2 H -0.5162(10) 0.1003(4) 0.1156(6) 0.033(11) Uiso 1 calc R
C91A C -0.6791(12) 0.0690(6) 0.1898(8) 0.048(3) Uani 1 d .
H91A H -0.7709(13) 0.0737(30) 0.1253(14) 0.063(10) Uiso 1 calc R
H91B H -0.6797(43) 0.0955(18) 0.2412(50) 0.063(10) Uiso 1 calc R
H91C H -0.6897(46) 0.0368(11) 0.2222(57) 0.063(10) Uiso 1 calc R
N1U N 0.2133(9) 0.3978(3) 0.4746(6) 0.026(2) Uani 1 d .
C1U C 0.1569(13) 0.4392(4) 0.3995(8) 0.040(2) Uani 1 d .
H1U1 H 0.0377(16) 0.4418(19) 0.3814(50) 0.063(10) Uiso 1 calc R
H1U2 H 0.1893(83) 0.4333(15) 0.3342(27) 0.063(10) Uiso 1 calc R
H1U3 H 0.2063(77) 0.4702(6) 0.4331(25) 0.063(10) Uiso 1 calc R
C2U C 0.1198(11) 0.3539(4) 0.4546(7) 0.031(2) Uani 1 d .
O2U O -0.0091(9) 0.3514(3) 0.3785(5) 0.045(2) Uani 1 d .
N3U N 0.1756(9) 0.3130(3) 0.5232(5) 0.026(2) Uani 1 d .
C4U C 0.3245(11) 0.3149(4) 0.6046(6) 0.030(2) Uani 1 d .
O4U O 0.3792(8) 0.2747(3) 0.6585(5) 0.033(2) Uani 1 d .
C5U C 0.4116(12) 0.3608(4) 0.6235(7) 0.033(2) Uani 1 d .
H5U H 0.5092(12) 0.3637(4) 0.6807(7) 0.053(17) Uiso 1 calc R
C6U C 0.3531(12) 0.4007(4) 0.5584(7) 0.031(2) Uani 1 d .
H6U H 0.4110(12) 0.4312(4) 0.5718(7) 0.053(17) Uiso 1 calc R
Cl1 Cl 0.3867(3) 0.55268(10) 0.6518(2) 0.0326(5) Uani 1 d .
O11 O 0.4399(12) 0.5954(4) 0.6019(7) 0.058(2) Uani 1 d .
O12 O 0.5105(9) 0.5131(3) 0.6692(6) 0.050(2) Uani 1 d .
O13 O 0.3660(10) 0.5664(3) 0.7551(5) 0.045(2) Uani 1 d .
O14 O 0.2330(9) 0.5339(4) 0.5826(6) 0.053(2) Uani 1 d .
Cl2 Cl 0.5192(3) 0.09664(11) 0.5718(2) 0.0364(6) Uani 1 d .
O21 O 0.4588(12) 0.0928(4) 0.4557(6) 0.065(3) Uani 1 d .
O23 O 0.4322(16) 0.0619(6) 0.6171(7) 0.118(6) Uani 1 d .
O22 O 0.4903(15) 0.1473(5) 0.6072(8) 0.091(4) Uani 1 d .
O24 O 0.6923(11) 0.0880(5) 0.6106(8) 0.078(3) Uani 1 d .
O1W O -0.2776(8) 0.3069(3) 0.2226(5) 0.0331(15) Uani 1 d .
O2W O -0.1638(10) 0.1837(4) 0.7590(7) 0.057(2) Uani 1 d .

loop_
_atom_type_symbol
_atom_type_description
_atom_type_scat_dispersion_real
_atom_type_scat_dispersion_imag
_atom_type_scat_source
C C 0.0033 0.0016 'International Tables Vol C Tables 4.2.6.8 and 6.1.1.4'
H H 0.0000 0.0000 'International Tables Vol C Tables 4.2.6.8 and 6.1.1.4'
N N 0.0061 0.0033 'International Tables Vol C Tables 4.2.6.8 and 6.1.1.4'
O O 0.0106 0.0060 'International Tables Vol C Tables 4.2.6.8 and 6.1.1.4'
Pt Pt -1.7033 8.3905 'International Tables Vol C Tables 4.2.6.8 and 6.1.1.4'
Cl Cl 0.1484 0.1585 'International Tables Vol C Tables 4.2.6.8 and 6.1.1.4'

loop_
_geom_angle_atom_site_label_1
_geom_angle_atom_site_label_2
_geom_angle_atom_site_label_3
_geom_angle
_geom_angle_site_symmetry_1
_geom_angle_site_symmetry_3
N3U Pt1 N12 87.5(3) . .
N3U Pt1 N11 89.9(3) . .
N12 Pt1 N11 176.2(3) . .
N3U Pt1 N1A 175.8(3) . .
N12 Pt1 N1A 90.4(3) . .
N11 Pt1 N1A 92.0(3) . .
N7A Pt2 N7A 180.0 3_556 .
N7A Pt2 N21 89.1(3) 3_556 3_556
N7A Pt2 N21 90.9(3) . 3_556
N7A Pt2 N21 90.9(3) 3_556 .
N7A Pt2 N21 89.1(3) . .
N21 Pt2 N21 180.0 3_556 .
C11 N11 Pt1 115.4(6) . .
C12 N12 Pt1 114.9(6) . .
C6A N1A C2A 120.1(8) . .
C6A N1A Pt1 125.6(5) . .
C2A N1A Pt1 113.7(7) . .
N3A C2A N1A 127.0(9) . .
C2A N3A C4A 112.0(7) . .
N3A C4A C5A 126.0(9) . .
N3A C4A N9A 126.5(7) . .
C5A C4A N9A 107.5(8) . .
C4A C5A N7A 108.4(7) . .
C4A C5A C6A 119.0(9) . .
N7A C5A C6A 132.6(7) . .
N6A C6A N1A 120.1(9) . .
N6A C6A C5A 124.3(9) . .
N1A C6A C5A 115.5(7) . .
C8A N7A C5A 104.4(7) . .
C8A N7A Pt2 125.1(6) . .
C5A N7A Pt2 130.5(5) . .
N7A C8A N9A 113.4(9) . .
C8A N9A C4A 106.2(7) . .
C8A N9A C9A 128.6(8) . .
C4A N9A C9A 125.3(8) . .
N9A C9A C91A 110.8(7) . .
C6U N1U C2U 120.9(9) . .
C6U N1U C1U 122.1(9) . .
C2U N1U C1U 117.0(7) . .
O2U C2U N1U 120.9(10) . .
O2U C2U N3U 121.2(10) . .
N1U C2U N3U 117.8(7) . .
C4U N3U C2U 121.2(9) . .
C4U N3U Pt1 123.4(7) . .
C2U N3U Pt1 115.1(5) . .
O4U C4U N3U 118.9(9) . .
O4U C4U C5U 122.6(8) . .
N3U C4U C5U 118.5(9) . .
C6U C5U C4U 119.5(8) . .
N1U C6U C5U 121.9(9) . .
O13 Cl1 O14 109.6(5) . .
O13 Cl1 O11 110.4(5) . .
O14 Cl1 O11 109.8(6) . .
O13 Cl1 O12 108.3(5) . .
O14 Cl1 O12 108.9(5) . .
O11 Cl1 O12 109.8(5) . .
O23 Cl2 O24 110.7(8) . .
O23 Cl2 O21 108.2(6) . .
O24 Cl2 O21 112.2(6) . .
O23 Cl2 O22 108.9(10) . .
O24 Cl2 O22 106.6(7) . .
O21 Cl2 O22 110.3(7) . .

loop_
_geom_bond_atom_site_label_1
_geom_bond_atom_site_label_2
_geom_bond_distance
_geom_bond_site_symmetry_2
Pt1 N3U 2.026(8) .
Pt1 N12 2.037(8) .
Pt1 N11 2.038(8) .
Pt1 N1A 2.055(8) .
Pt2 N7A 2.014(7) 3_556
Pt2 N7A 2.014(7) .
Pt2 N21 2.041(7) 3_556
Pt2 N21 2.041(7) .
N11 C11 1.463(13) .
N12 C12 1.511(13) .
N1A C6A 1.357(12) .
N1A C2A 1.367(10) .
C2A N3A 1.323(11) .
N3A C4A 1.355(12) .
C4A C5A 1.364(11) .
C4A N9A 1.370(12) .
C5A N7A 1.406(12) .
C5A C6A 1.411(12) .
C6A N6A 1.321(11) .
N7A C8A 1.319(10) .
C8A N9A 1.338(12) .
N9A C9A 1.480(10) .
C9A C91A 1.503(14) .
N1U C6U 1.342(11) .
N1U C2U 1.381(13) .
N1U C1U 1.441(13) .
C2U O2U 1.229(10) .
C2U N3U 1.385(13) .
N3U C4U 1.376(11) .
C4U O4U 1.277(12) .
C4U C5U 1.399(15) .
C5U C6U 1.344(14) .
Cl1 O13 1.424(7) .
Cl1 O14 1.425(7) .
Cl1 O11 1.426(9) .
Cl1 O12 1.443(8) .
Cl2 O23 1.394(11) .
Cl2 O24 1.409(9) .
Cl2 O21 1.424(8) .
Cl2 O22 1.454(12) .

loop_
_geom_torsion_atom_site_label_1
_geom_torsion_atom_site_label_2
_geom_torsion_atom_site_label_3
_geom_torsion_atom_site_label_4
_geom_torsion
_geom_torsion_site_symmetry_1
N3U Pt1 N11 C11 105.6(9) .
N12 Pt1 N11 C11 57.8(44) .
N1A Pt1 N11 C11 -70.6(9) .
N3U Pt1 N12 C12 102.3(7) .
N11 Pt1 N12 C12 150.2(39) .
N1A Pt1 N12 C12 -81.4(7) .
N3U Pt1 N1A C6A 148.7(38) .
N12 Pt1 N1A C6A 88.1(7) .
N11 Pt1 N1A C6A -94.9(7) .
N3U Pt1 N1A C2A -22.6(44) .
N12 Pt1 N1A C2A -83.2(6) .
N11 Pt1 N1A C2A 93.8(6) .
C6A N1A C2A N3A -5.4(14) .
Pt1 N1A C2A N3A 166.5(7) .
N1A C2A N3A C4A 0.0(13) .
C2A N3A C4A C5A 3.8(13) .
C2A N3A C4A N9A -175.6(8) .
N3A C4A C5A N7A 179.3(8) .
N9A C4A C5A N7A -1.2(10) .
N3A C4A C5A C6A -2.3(13) .
N9A C4A C5A C6A 177.3(7) .
C2A N1A C6A N6A -175.2(8) .
Pt1 N1A C6A N6A 13.9(12) .
C2A N1A C6A C5A 6.6(12) .
Pt1 N1A C6A C5A -164.2(6) .
C4A C5A C6A N6A 178.8(8) .
N7A C5A C6A N6A -3.2(15) .
C4A C5A C6A N1A -3.2(12) .
N7A C5A C6A N1A 174.9(9) .
C4A C5A N7A C8A -0.2(9) .
C6A C5A N7A C8A -178.3(9) .
C4A C5A N7A Pt2 -179.4(6) .
C6A C5A N7A Pt2 2.4(14) .
N7A Pt2 N7A C8A 162.5(1000) 3_556
N21 Pt2 N7A C8A -83.0(7) 3_556
N21 Pt2 N7A C8A 97.0(7) .
N7A Pt2 N7A C5A -18.4(1000) 3_556
N21 Pt2 N7A C5A 96.1(8) 3_556
N21 Pt2 N7A C5A -83.9(8) .
C5A N7A C8A N9A 1.6(10) .
Pt2 N7A C8A N9A -179.1(6) .
N7A C8A N9A C4A -2.3(10) .
N7A C8A N9A C9A 177.8(8) .
N3A C4A N9A C8A -178.4(8) .
C5A C4A N9A C8A 2.1(9) .
N3A C4A N9A C9A 1.5(14) .
C5A C4A N9A C9A -178.0(7) .
C8A N9A C9A C91A 90.9(12) .
C4A N9A C9A C91A -88.9(12) .
C6U N1U C2U O2U 179.2(9) .
C1U N1U C2U O2U -2.8(14) .
C6U N1U C2U N3U -0.4(13) .
C1U N1U C2U N3U 177.5(8) .
O2U C2U N3U C4U 176.4(9) .
N1U C2U N3U C4U -3.9(13) .
O2U C2U N3U Pt1 3.3(12) .
N1U C2U N3U Pt1 -177.1(6) .
N12 Pt1 N3U C4U -97.5(7) .
N11 Pt1 N3U C4U 85.4(7) .
N1A Pt1 N3U C4U -158.2(38) .
N12 Pt1 N3U C2U 75.5(7) .
N11 Pt1 N3U C2U -101.7(7) .
N1A Pt1 N3U C2U 14.8(44) .
C2U N3U C4U O4U -172.9(8) .
Pt1 N3U C4U O4U -0.3(12) .
C2U N3U C4U C5U 6.0(13) .
Pt1 N3U C4U C5U 178.5(7) .
O4U C4U C5U C6U 175.1(9) .
N3U C4U C5U C6U -3.7(14) .
C2U N1U C6U C5U 2.7(14) .
C1U N1U C6U C5U -175.2(9) .
C4U C5U C6U N1U -0.5(15) .
